data_4514766
loop_
_publ_author_name
'Sim, Jaehoon'
'Campbell, Mark W.'
'Molander, Gary A.'

_publ_section_title
;
 Synthesis of \a-Fluoro-\a-Amino Acid Derivatives via Photoredox-Catalyzed
 Carbofluorination.
;
_journal_issue 2
_journal_name_full 'ACS catalysis'
_journal_page_first 1558
_journal_page_last 1563
_journal_paper_doi 10.1021/acscatal.8b04284
_journal_volume 9
_journal_year 2019
_chemical_formula_moiety 'C20 H27 N O6'
_chemical_formula_sum 'C20 H27 N O6'
_chemical_formula_weight 377.42
_space_group_crystal_system monoclinic
_space_group_IT_number 4
_space_group_name_Hall 'P 2yb'
_space_group_name_H-M_alt 'P 1 21 1'
_symmetry_space_group_name_Hall 'P 2yb'
_symmetry_space_group_name_H-M 'P 1 21 1'
_atom_sites_solution_hydrogens geom
_atom_sites_solution_primary dual
_audit_creation_date 2018-09-07
_audit_creation_method
;
Olex2 1.2
(compiled 2018.05.29 svn.r3508 for OlexSys, GUI svn.r5506)
;
_cell_angle_alpha 90
_cell_angle_beta 102.4530(10)
_cell_angle_gamma 90
_cell_formula_units_Z 2
_cell_length_a 6.0300(2)
_cell_length_b 19.3547(8)
_cell_length_c 9.0029(3)
_cell_measurement_reflns_used 9944
_cell_measurement_temperature 100
_cell_measurement_theta_max 25.392
_cell_measurement_theta_min 3.131
_cell_volume 1026.00(6)
_computing_cell_refinement 'SAINT V8.38A (2016)'
_computing_data_collection 'Bruker APEX3 v2016.1-0'
_computing_data_reduction 'SAINT V8.38A (2016)'
_computing_publication_material 'Olex2 (Dolomanov et al., 2009)'
_computing_structure_refinement 'ShelXL (Sheldrick, 2015)'
_computing_structure_solution 'ShelXT (Sheldrick, 2015)'
_diffrn_ambient_temperature 100
_diffrn_measured_fraction_theta_full 0.998
_diffrn_measured_fraction_theta_max 0.998
_diffrn_measurement_device 'CMOS area detector'
_diffrn_measurement_device_type 'Bruker D8QUEST'
_diffrn_measurement_method '\w and \f scans'
_diffrn_radiation_monochromator graphite
_diffrn_radiation_type MoK\a
_diffrn_radiation_wavelength 0.71073
_diffrn_reflns_av_R_equivalents 0.0254
_diffrn_reflns_av_unetI/netI 0.0203
_diffrn_reflns_Laue_measured_fraction_full 0.998
_diffrn_reflns_Laue_measured_fraction_max 0.998
_diffrn_reflns_limit_h_max 7
_diffrn_reflns_limit_h_min -7
_diffrn_reflns_limit_k_max 22
_diffrn_reflns_limit_k_min -23
_diffrn_reflns_limit_l_max 10
_diffrn_reflns_limit_l_min -10
_diffrn_reflns_number 16695
_diffrn_reflns_point_group_measured_fraction_full 0.993
_diffrn_reflns_point_group_measured_fraction_max 0.992
_diffrn_reflns_theta_full 25.242
_diffrn_reflns_theta_max 25.392
_diffrn_reflns_theta_min 3.131
_diffrn_source 'sealed tube'
_exptl_absorpt_coefficient_mu 0.090
_exptl_absorpt_correction_T_max 0.7452
_exptl_absorpt_correction_T_min 0.7155
_exptl_absorpt_correction_type multi-scan
_exptl_absorpt_process_details 'SADABS v2016/2'
_exptl_crystal_colour colorless
_exptl_crystal_density_diffrn 1.222
_exptl_crystal_description bar
_exptl_crystal_F_000 404
_exptl_crystal_size_max 0.49
_exptl_crystal_size_mid 0.11
_exptl_crystal_size_min 0.07
_refine_diff_density_max 0.180
_refine_diff_density_min -0.283
_refine_diff_density_rms 0.063
_refine_ls_abs_structure_details
;
 Flack x determined using 1669 quotients [(I+)-(I-)]/[(I+)+(I-)]
 (Parsons, Flack and Wagner, Acta Cryst. B69 (2013) 249-259).
;
_refine_ls_abs_structure_Flack 0.2(2)
_refine_ls_extinction_method none
_refine_ls_goodness_of_fit_ref 1.162
_refine_ls_hydrogen_treatment constr
_refine_ls_matrix_type full
_refine_ls_number_parameters 250
_refine_ls_number_reflns 3746
_refine_ls_number_restraints 1
_refine_ls_restrained_S_all 1.162
_refine_ls_R_factor_all 0.0296
_refine_ls_R_factor_gt 0.0279
_refine_ls_shift/su_max 0.000
_refine_ls_shift/su_mean 0.000
_refine_ls_structure_factor_coef Fsqd
_refine_ls_weighting_details 'w=1/[\s^2^(Fo^2^)+(0.0367P)^2^+0.0896P] where P=(Fo^2^+2Fc^2^)/3'
_refine_ls_weighting_scheme calc
_refine_ls_wR_factor_gt 0.0653
_refine_ls_wR_factor_ref 0.0664
_reflns_Friedel_coverage 0.925
_reflns_Friedel_fraction_full 0.987
_reflns_Friedel_fraction_max 0.985
_reflns_number_gt 3630
_reflns_number_total 3746
_reflns_threshold_expression 'I > 2\s(I)'
_cod_data_source_file cs8b04284_si_002.cif
_cod_data_source_block 9242
_cod_database_code 4514766
_shelx_shelxl_version_number 2017/1

loop_
_space_group_symop_operation_xyz
'x, y, z'
'-x, y+1/2, -z'

loop_
_atom_site_label
_atom_site_type_symbol
_atom_site_fract_x
_atom_site_fract_y
_atom_site_fract_z
_atom_site_U_iso_or_equiv
_atom_site_adp_type
_atom_site_occupancy
_atom_site_site_symmetry_order
_atom_site_calc_flag
_atom_site_refinement_flags_posn
O1 O 0.7324(2) 0.53533(7) 0.80231(14) 0.0137(3) Uani 1 1 d .
O2 O 0.4108(2) 0.56611(7) 0.87585(15) 0.0166(3) Uani 1 1 d .
O3 O 0.6732(2) 0.36786(7) 0.87304(14) 0.0145(3) Uani 1 1 d .
O4 O 0.7877(2) 0.32694(7) 0.66566(15) 0.0165(3) Uani 1 1 d .
O5 O 0.4487(2) 0.50125(7) 0.47330(15) 0.0157(3) Uani 1 1 d .
O6 O 0.6875(2) 0.41631(8) 0.43064(16) 0.0233(3) Uani 1 1 d .
N1 N 0.5543(3) 0.42246(8) 0.65288(18) 0.0120(3) Uani 1 1 d .
C1 C 0.4152(3) 0.46270(9) 0.7329(2) 0.0125(4) Uani 1 1 d .
C2 C 0.5153(3) 0.52662(10) 0.81228(19) 0.0118(4) Uani 1 1 d .
C3 C 0.8405(3) 0.60054(10) 0.8619(2) 0.0145(4) Uani 1 1 d .
H3a H 1.004750 0.592840 0.902149 0.017 Uiso 1 1 calc R
H3b H 0.773184 0.616975 0.946587 0.017 Uiso 1 1 calc R
C4 C 0.8082(3) 0.65452(10) 0.7389(2) 0.0137(4) Uani 1 1 d .
C5 C 0.6196(3) 0.69820(10) 0.7128(2) 0.0158(4) Uani 1 1 d .
H5 H 0.508175 0.693300 0.772254 0.019 Uiso 1 1 calc R
C6 C 0.5929(3) 0.74878(11) 0.6008(2) 0.0201(4) Uani 1 1 d .
H6 H 0.464298 0.778422 0.584065 0.024 Uiso 1 1 calc R
C7 C 0.7553(3) 0.75572(11) 0.5134(2) 0.0213(4) Uani 1 1 d .
H7 H 0.737578 0.790135 0.436453 0.026 Uiso 1 1 calc R
C8 C 0.9435(3) 0.71254(11) 0.5380(2) 0.0211(4) Uani 1 1 d .
H8 H 1.054448 0.717587 0.478247 0.025 Uiso 1 1 calc R
C9 C 0.9699(3) 0.66200(11) 0.6498(2) 0.0175(4) Uani 1 1 d .
H9 H 1.098433 0.632376 0.665876 0.021 Uiso 1 1 calc R
C10 C 0.2023(3) 0.44507(11) 0.7297(2) 0.0192(4) Uani 1 1 d .
H10a H 0.138654 0.405440 0.674272 0.023 Uiso 1 1 calc R
H10b H 0.113076 0.472045 0.782921 0.023 Uiso 1 1 calc R
C11 C 0.6852(3) 0.36721(10) 0.7269(2) 0.0119(4) Uani 1 1 d .
C12 C 0.7865(3) 0.31235(10) 0.9768(2) 0.0156(4) Uani 1 1 d .
C13 C 0.7404(4) 0.33458(11) 1.1287(2) 0.0218(5) Uani 1 1 d .
H13a H 0.803274 0.380838 1.154171 0.033 Uiso 1 1 calc GR
H13b H 0.811868 0.301848 1.207654 0.033 Uiso 1 1 calc GR
H13c H 0.576119 0.335441 1.122529 0.033 Uiso 1 1 calc GR
C14 C 1.0404(3) 0.31180(13) 0.9810(3) 0.0256(5) Uani 1 1 d .
H14a H 1.066786 0.292944 0.885312 0.038 Uiso 1 1 calc GR
H14b H 1.118219 0.283031 1.065981 0.038 Uiso 1 1 calc GR
H14c H 1.099505 0.359076 0.994569 0.038 Uiso 1 1 calc GR
C15 C 0.6730(4) 0.24388(11) 0.9257(2) 0.0231(5) Uani 1 1 d .
H15a H 0.509468 0.247601 0.920805 0.035 Uiso 1 1 calc GR
H15b H 0.737526 0.207719 0.998453 0.035 Uiso 1 1 calc GR
H15c H 0.698582 0.232084 0.824884 0.035 Uiso 1 1 calc GR
C16 C 0.5754(3) 0.44438(10) 0.5072(2) 0.0142(4) Uani 1 1 d .
C17 C 0.4064(3) 0.53124(11) 0.3183(2) 0.0160(4) Uani 1 1 d .
C18 C 0.2545(4) 0.59217(11) 0.3344(2) 0.0215(4) Uani 1 1 d .
H18a H 0.124338 0.576015 0.373841 0.032 Uiso 1 1 calc GR
H18b H 0.200395 0.613841 0.234791 0.032 Uiso 1 1 calc GR
H18c H 0.340901 0.625976 0.404993 0.032 Uiso 1 1 calc GR
C19 C 0.6263(4) 0.55569(12) 0.2803(2) 0.0249(5) Uani 1 1 d .
H19a H 0.708224 0.585097 0.362751 0.037 Uiso 1 1 calc GR
H19b H 0.592687 0.582140 0.185293 0.037 Uiso 1 1 calc GR
H19c H 0.720419 0.515641 0.268400 0.037 Uiso 1 1 calc GR
C20 C 0.2811(4) 0.47832(12) 0.2058(2) 0.0251(5) Uani 1 1 d .
H20a H 0.379306 0.438174 0.203337 0.038 Uiso 1 1 calc GR
H20b H 0.240635 0.499038 0.104243 0.038 Uiso 1 1 calc GR
H20c H 0.142743 0.463645 0.237445 0.038 Uiso 1 1 calc GR

loop_
_atom_site_aniso_label
_atom_site_aniso_U_11
_atom_site_aniso_U_22
_atom_site_aniso_U_33
_atom_site_aniso_U_23
_atom_site_aniso_U_13
_atom_site_aniso_U_12
O1 0.0116(6) 0.0124(7) 0.0176(6) -0.0003(5) 0.0041(5) 0.0003(5)
O2 0.0160(7) 0.0173(7) 0.0177(7) -0.0028(6) 0.0068(5) 0.0031(6)
O3 0.0203(7) 0.0116(7) 0.0117(6) 0.0007(5) 0.0036(5) 0.0046(6)
O4 0.0182(7) 0.0148(8) 0.0166(7) -0.0013(6) 0.0040(5) 0.0047(6)
O5 0.0191(7) 0.0157(7) 0.0128(7) 0.0038(5) 0.0047(5) 0.0051(6)
O6 0.0292(8) 0.0266(8) 0.0166(7) 0.0025(6) 0.0103(6) 0.0113(7)
N1 0.0127(7) 0.0125(8) 0.0117(8) -0.0010(6) 0.0048(6) 0.0022(6)
C1 0.0154(9) 0.0113(10) 0.0113(9) 0.0037(7) 0.0041(7) 0.0041(8)
C2 0.0121(9) 0.0142(9) 0.0092(8) 0.0049(7) 0.0026(7) 0.0024(8)
C3 0.0128(9) 0.0127(9) 0.0171(9) -0.0017(8) 0.0011(7) -0.0008(7)
C4 0.0130(9) 0.0129(10) 0.0137(9) -0.0040(8) -0.0003(7) -0.0023(7)
C5 0.0135(9) 0.0151(10) 0.0184(9) -0.0025(8) 0.0024(7) -0.0005(8)
C6 0.0178(9) 0.0167(10) 0.0237(10) 0.0000(9) -0.0004(8) 0.0033(8)
C7 0.0254(11) 0.0169(10) 0.0203(10) 0.0041(9) 0.0016(8) -0.0006(9)
C8 0.0203(10) 0.0215(11) 0.0230(10) 0.0005(9) 0.0079(8) -0.0025(9)
C9 0.0124(9) 0.0166(11) 0.0234(11) -0.0004(9) 0.0034(8) 0.0010(8)
C10 0.0171(10) 0.0155(10) 0.0270(11) -0.0014(9) 0.0090(8) 0.0003(8)
C11 0.0105(8) 0.0111(9) 0.0135(9) -0.0008(7) 0.0014(7) -0.0018(7)
C12 0.0177(9) 0.0132(10) 0.0153(9) 0.0047(8) 0.0023(7) 0.0044(8)
C13 0.0293(11) 0.0213(11) 0.0153(10) 0.0030(8) 0.0055(8) 0.0026(9)
C14 0.0175(10) 0.0338(13) 0.0234(11) 0.0082(10) 0.0000(8) 0.0060(9)
C15 0.0313(11) 0.0142(10) 0.0248(11) 0.0021(8) 0.0080(9) 0.0006(9)
C16 0.0139(9) 0.0147(10) 0.0131(9) -0.0006(8) 0.0011(7) 0.0002(8)
C17 0.0178(10) 0.0190(10) 0.0098(8) 0.0044(8) 0.0003(7) -0.0009(8)
C18 0.0230(10) 0.0183(11) 0.0215(10) 0.0067(8) 0.0014(8) 0.0020(9)
C19 0.0237(11) 0.0300(13) 0.0229(11) 0.0053(9) 0.0091(9) -0.0032(9)
C20 0.0267(11) 0.0228(12) 0.0217(11) -0.0006(9) -0.0038(9) -0.0017(9)

loop_
_atom_type_symbol
_atom_type_description
_atom_type_scat_dispersion_real
_atom_type_scat_dispersion_imag
_atom_type_scat_source
C C 0.0033 0.0016 'International Tables Vol C Tables 4.2.6.8 and 6.1.1.4'
H H 0.0000 0.0000 'International Tables Vol C Tables 4.2.6.8 and 6.1.1.4'
N N 0.0061 0.0033 'International Tables Vol C Tables 4.2.6.8 and 6.1.1.4'
O O 0.0106 0.0060 'International Tables Vol C Tables 4.2.6.8 and 6.1.1.4'

loop_
_geom_angle_atom_site_label_1
_geom_angle_atom_site_label_2
_geom_angle_atom_site_label_3
_geom_angle
C2 O1 C3 116.49(14)
C11 O3 C12 119.80(14)
C16 O5 C17 120.74(15)
C11 N1 C1 119.95(15)
C11 N1 C16 120.99(15)
C16 N1 C1 118.68(15)
N1 C1 C2 117.90(16)
C10 C1 N1 121.00(17)
C10 C1 C2 121.03(17)
O1 C2 C1 111.87(15)
O2 C2 O1 124.55(18)
O2 C2 C1 123.58(17)
O1 C3 C4 110.55(15)
C5 C4 C3 121.07(17)
C5 C4 C9 118.99(18)
C9 C4 C3 119.93(17)
C6 C5 C4 120.78(18)
C7 C6 C5 119.58(19)
C8 C7 C6 120.20(19)
C9 C8 C7 120.16(18)
C8 C9 C4 120.28(18)
O3 C11 N1 108.41(15)
O4 C11 O3 127.04(17)
O4 C11 N1 124.54(17)
O3 C12 C13 102.27(15)
O3 C12 C14 110.08(16)
O3 C12 C15 108.94(15)
C13 C12 C14 110.98(17)
C13 C12 C15 111.28(17)
C15 C12 C14 112.77(18)
O5 C16 N1 107.36(15)
O6 C16 O5 127.52(18)
O6 C16 N1 125.12(18)
O5 C17 C18 101.47(15)
O5 C17 C19 110.69(16)
O5 C17 C20 108.83(16)
C18 C17 C20 111.31(17)
C19 C17 C18 110.74(17)
C19 C17 C20 113.17(17)

loop_
_geom_bond_atom_site_label_1
_geom_bond_atom_site_label_2
_geom_bond_distance
O1 C2 1.342(2)
O1 C3 1.468(2)
O2 C2 1.210(2)
O3 C11 1.333(2)
O3 C12 1.489(2)
O4 C11 1.201(2)
O5 C16 1.337(2)
O5 C17 1.482(2)
O6 C16 1.195(2)
N1 C1 1.446(2)
N1 C11 1.409(2)
N1 C16 1.410(2)
C1 C2 1.490(3)
C1 C10 1.322(3)
C3 C4 1.504(3)
C4 C5 1.396(3)
C4 C9 1.397(3)
C5 C6 1.390(3)
C6 C7 1.389(3)
C7 C8 1.388(3)
C8 C9 1.388(3)
C12 C13 1.516(3)
C12 C14 1.523(3)
C12 C15 1.517(3)
C17 C18 1.519(3)
C17 C19 1.515(3)
C17 C20 1.521(3)
